data_7714876
loop_
_publ_author_name
'Besmer, Manuel Luca'
'Schwitter, Flurina'
'Battistin, Federica'
'Braband, Henrik'
'Fox, Thomas'
'Spingler, Bernhard'
'Alberto, Roger'

_publ_section_title
;
 Induced <i>fac</i>-<i>mer</i> rearrangements in
 {M(CO)<sub>3</sub>}<sup>+</sup> complexes (M = Re, <sup>99(m)</sup>Tc) by
 a PNP ligand.
;
_journal_issue 4
_journal_name_full 'Dalton transactions (Cambridge, England : 2003)'
_journal_page_first 1434
_journal_page_last 1438
_journal_paper_doi 10.1039/d3dt03992g
_journal_volume 53
_journal_year 2024
_chemical_formula_moiety 'C26 H43 N O3 P2 Tc, 0.6(F6 P), 0.4(Cl)'
_chemical_formula_sum 'C26 H43 Cl0.4 F3.6 N O3 P2.6 Tc'
_chemical_formula_weight 678.71
_space_group_crystal_system triclinic
_space_group_IT_number 2
_space_group_name_Hall '-P 1'
_space_group_name_H-M_alt 'P -1'
_atom_sites_solution_hydrogens geom
_atom_sites_solution_primary dual
_audit_creation_date 2023-10-06
_audit_creation_method
;
Olex2 1.3
(compiled 2020.11.12 svn.r5f609507 for OlexSys, GUI svn.r6272)
;
_audit_update_record
;
2023-11-13 deposited with the CCDC.	2023-12-28 downloaded from the CCDC.
;
_cell_angle_alpha 106.0060(10)
_cell_angle_beta 103.6810(10)
_cell_angle_gamma 92.6590(10)
_cell_formula_units_Z 2
_cell_length_a 8.38590(10)
_cell_length_b 12.89050(10)
_cell_length_c 15.67840(10)
_cell_measurement_reflns_used 48946
_cell_measurement_temperature 159.99(10)
_cell_measurement_theta_max 78.8830
_cell_measurement_theta_min 2.9870
_cell_volume 1571.54(3)
_computing_cell_refinement 'CrysAlisPro 1.171.42.81a (Rigaku OD, 2023)'
_computing_data_collection 'CrysAlisPro 1.171.42.81a (Rigaku OD, 2023)'
_computing_data_reduction 'CrysAlisPro 1.171.42.81a (Rigaku OD, 2023)'
_computing_molecular_graphics 'Olex2 1.3 (Dolomanov et al., 2009)'
_computing_publication_material 'Olex2 1.3 (Dolomanov et al., 2009)'
_computing_structure_refinement 'SHELXL 2018/3 (Sheldrick, 2015)'
_computing_structure_solution 'SHELXT 2018/2 (Sheldrick, 2018)'
_diffrn_ambient_environment N~2~
_diffrn_ambient_temperature 159.99(10)
_diffrn_detector 'Hybrid Pixel Array Detector'
_diffrn_detector_area_resol_mean 5.8140
_diffrn_detector_type 'Pilatus 200K'
_diffrn_measured_fraction_theta_full 0.999
_diffrn_measured_fraction_theta_max 0.994
_diffrn_measurement_details
;
List of Runs (angles in degrees, time in seconds):

  # Type    Start    End  Width  t~exp~   \w     \q     \k     \f   Frames
#--------------------------------------------------------------------------
  1  \w    -55.00  13.00   0.50    0.80    --  -52.03  62.00 -19.00  136
  2  \w   -119.00 -39.00   0.50    0.80    --  -52.03 -62.00-157.00  160
  3  \w     47.00  99.00   0.50    0.80    --   52.03  62.00 -19.00  104
  4  \w     -2.00  52.00   0.50    0.80    --   52.03 -62.00-157.00  108
  5  \w    -83.00 -58.00   0.50    3.20    --  -86.25  62.00 -19.00   50
  6  \w   -114.00 -89.00   0.50    3.20    --  -86.25 -62.00-157.00   50
  7  \w     40.00  71.00   0.50    3.20    --  107.75 -62.00-157.00   62
  8  \w    110.00 169.00   0.50    3.20    --  107.75  62.00 -19.00  118
  9  \w    -58.00 -13.00   0.50    0.80    --  -52.03 125.00 -30.00   90
 10  \w   -124.00 -98.00   0.50    0.80    --  -52.03 -57.00  30.00   52
 11  \w   -125.00 -95.00   0.50    0.80    --  -52.03 -57.00  60.00   60
 12  \w   -123.00 -94.00   0.50    0.80    --  -52.03 -57.00 120.00   58
 13  \w   -124.00 -94.00   0.50    0.80    --  -52.03 -57.00 -60.00   60
 14  \w     59.00  84.00   0.50    0.80    --   52.03 -99.00  30.00   50
 15  \w     44.00  98.00   0.50    0.80    --   52.03-125.00-120.00  108
 16  \w   -135.00-109.00   0.50    3.20    --  -86.25 -61.00 -60.00   52
 17  \w     72.00 106.00   0.50    3.20    --  107.75 -94.00 120.00   68
 18  \w     65.00  91.00   0.50    3.20    --  107.75 -77.00 120.00   52
 19  \w     95.00 161.00   0.50    3.20    --  107.75  45.00 -60.00  132
 20  \w    114.00 176.00   0.50    3.20    --  107.75  77.00  30.00  124
 21  \w     38.00  69.00   0.50    3.20    --  107.75 -94.00   0.00   62
 22  \w     75.00 106.00   0.50    3.20    --  107.75 -94.00   0.00   62
 23  \w     35.00 109.00   0.50    3.20    --  107.75-111.00   0.00  148
 24  \w     80.00 106.00   0.50    3.20    --  107.75-111.00-150.00   52
 25  \w     74.00 109.00   0.50    3.20    --  107.75-111.00 120.00   70
 26  \w     39.00  75.00   0.50    3.20    --  107.75-111.00-150.00   72
 27  \w    133.00 171.00   0.50    3.20    --  107.75  61.00 -90.00   76
 28  \w     76.00 109.00   0.50    3.20    --  107.75-111.00-180.00   66
 29  \w     93.00 135.00   0.50    3.20    --  107.75  61.00 -60.00   84
 30  \w    146.00 178.00   0.50    3.20    --  107.75  61.00 -60.00   64
 31  \w     45.00  71.00   0.50    3.20    --  107.75 -30.00-180.00   52
 32  \w    101.00 126.00   0.50    3.20    --  107.75 -77.00 120.00   50
 33  \w     38.00  89.00   0.50    3.20    --  107.75 -61.00-180.00  102
 34  \w     73.00  99.00   0.50    3.20    --  107.75 178.00  30.00   52
 35  \w    104.00 155.00   0.50    3.20    --  107.75 111.00  30.00  102
 36  \w     84.00 119.00   0.50    3.20    --  107.75 -45.00  60.00   70
 37  \w     31.00  56.00   0.50    3.20    --  107.75 -94.00-120.00   50
 38  \w     78.00 103.00   0.50    3.20    --  107.75 -94.00-120.00   50
 39  \w     61.00 118.00   0.50    3.20    --  107.75 -30.00  30.00  114
 40  \w     46.00  75.00   0.50    3.20    --  107.75-111.00 -60.00   58
 41  \w    128.00 176.00   0.50    3.20    --  107.75  55.00-100.61   96
 42  \w     95.00 120.00   0.50    3.20    --  107.75 -61.00 -30.00   50
 43  \w     83.00 109.00   0.50    3.20    --  107.75-111.00  90.00   52
 44  \w     53.00  78.00   0.50    3.20    --  107.75 -61.00 -30.00   50
 45  \w     84.00 109.00   0.50    3.20    --  107.75-111.00 -60.00   50
 46  \w     64.00 106.00   0.50    3.20    --  107.75-111.00 -30.00   84
 47  \w     32.00 118.00   0.50    3.20    --  107.75 -45.00   0.00  172
 48  \w     35.00  85.00   0.50    3.20    --  107.75 -77.00   0.00  100
 49  \w    146.00 178.00   0.50    3.20    --  107.75  30.00 150.00   64
 50  \w    140.00 172.00   0.50    3.20    --  107.75 111.00-120.00   64
 51  \w    130.00 173.00   0.50    3.20    --  107.75  15.00-180.00   86
 52  \w     64.00 138.00   0.50    3.20    --  107.75 178.00-180.00  148
 53  \w     94.00 144.00   0.50    3.20    --  107.75  48.00  32.35  100
 54  \w     36.00  67.00   0.50    3.20    --  107.75-111.00  90.00   62
 55  \w    101.00 173.00   0.50    3.20    --  107.75  77.00   0.00  144
 56  \w     95.00 120.00   0.50    3.20    --  107.75 -30.00-180.00   50
 57  \w     64.00  94.00   0.50    3.20    --  107.75 -15.00 -90.00   60
 58  \w     41.00  67.00   0.50    3.20    --  107.75-111.00-120.00   52
 59  \w     84.00 109.00   0.50    3.20    --  107.75-111.00-120.00   50
 60  \w     61.00  88.00   0.50    3.20    --  107.75   0.00 -30.00   54
 61  \w    140.00 166.00   0.50    3.20    --  107.75   0.00 -30.00   52
 62  \w     75.00 106.00   0.50    3.20    --  107.75 -94.00-180.00   62
 63  \w     56.00  82.00   0.50    3.20    --  107.75 -94.00-150.00   52
 64  \w    145.00 170.00   0.50    3.20    --  107.75  15.00  60.00   50
 65  \w     93.00 119.00   0.50    3.20    --  107.75 178.00 -90.00   52
 66  \w     64.00 108.00   0.50    3.20    --  107.75-111.00  60.00   88
 67  \w     91.00 116.00   0.50    3.20    --  107.75 -58.00 100.69   50
 68  \w     72.00  98.00   0.50    3.20    --  107.75 -50.00 -66.08   52
 69  \w     34.00  60.00   0.50    3.20    --  107.75 -38.00   9.15   52
 70  \w     71.00  99.00   0.50    3.20    --  107.75 -38.00   9.15   56
 71  \w     82.00 123.00   0.50    3.20    --  107.75 -77.00-150.00   82
 72  \w     52.00  78.00   0.50    3.20    --  107.75 -77.00 -90.00   52
 73  \w     91.00 129.00   0.50    3.20    --  107.75 -77.00 -90.00   76
 74  \w     97.00 122.00   0.50    3.20    --  107.75 -86.00 151.16   50
 75  \w     33.00  84.00   0.50    3.20    --  107.75 -86.00-109.06  102
 76  \w    103.00 129.00   0.50    3.20    --  107.75 -86.00-109.06   52
 77  \w     63.00 115.00   0.50    3.20    --  107.75 178.00-120.00  104
 78  \w   -121.00 -72.00   0.50    3.20    --  -86.25 -62.00-157.00   98
 79  \w    -70.00 -45.00   0.50    0.80    --   10.00 173.00  41.45   50
 80  \w    -32.00  -7.00   0.50    0.80    --  -26.00 -71.00 135.44   50
 81  \w    -31.00  -6.00   0.50    0.80    --  -26.00 -72.00 -34.07   50
 82  \w      6.00  31.00   0.50    0.80    --   26.00  71.00   8.66   50
 83  \w    -37.00 -12.00   0.50    0.80    --  -30.00 -67.00 172.77   50
 84  \w     13.00  38.00   0.50    0.80    --   30.00  63.00  79.74   50
 85  \w    -44.00 -19.00   0.50    0.80    --  -34.00 -63.00 113.42   50
 86  \w    -50.00 -25.00   0.50    0.80    --  -38.00 -60.00 121.58   50
 87  \w     22.00  47.00   0.50    0.80    --   38.00  61.00 103.64   50
 88  \w     23.00  48.00   0.50    0.80    --   38.00  59.00 142.22   50
 89  \w     22.00  47.00   0.50    0.80    --   38.00  60.00-143.98   50
 90  \w     22.00  47.00   0.50    0.80    --   38.00  60.00-166.13   50
 91  \w    -95.00 -41.00   0.50    0.80    --  -42.00 157.00 -50.77  108
 92  \w    -64.00 -37.00   0.50    0.80    --  -52.03 -56.00-132.99   54
 93  \w     54.00  79.00   0.50    0.80    --   52.03  19.00   0.00   50
 94  \w    -78.00 -45.00   0.50    0.80    --  -58.00 -54.00  39.36   66
 95  \w    -80.00 -46.00   0.50    0.80    --  -58.00 -56.00 -46.22   68
 96  \w    -78.00 -43.00   0.50    0.80    --  -58.00 -56.00 -68.60   70
 97  \w    -81.00 -43.00   0.50    0.80    --  -58.00 -56.00 -98.80   76
 98  \w     43.00  85.00   0.50    0.80    --   58.00  56.00-137.40   84
 99  \w     46.00  72.00   0.50    0.80    --   58.00  55.00  77.86   52
100  \w    -74.00 -48.00   0.50    0.80    --  -62.00 -54.00 110.73   52
101  \w    -76.00 -51.00   0.50    0.80    --  -66.00 -55.00  43.45   50
102  \w   -137.00-112.00   0.50    0.80    --  -66.00 -55.00  43.45   50
103  \w    -77.00 -51.00   0.50    0.80    --  -66.00 -55.00  87.72   52
104  \w    -78.00 -52.00   0.50    0.80    --  -66.00 -54.00 -13.48   52
105  \w    -82.00 -56.00   0.50    0.80    --  -70.00 -53.00  15.46   52
106  \w    -80.00 -55.00   0.50    0.80    --  -70.00 -56.00 -25.70   50
107  \w    -87.00 -61.00   0.50    0.80    --  -74.00 -50.00-148.23   52
108  \w    -84.00 -59.00   0.50    0.80    --  -74.00 -56.00 143.67   50
109  \w    -86.00 -60.00   0.50    0.80    --  -74.00 -52.00  82.64   52
110  \w    -93.00 -64.00   0.50    0.80    --  -78.00 -56.00  80.70   58
111  \w    -90.00 -64.00   0.50    0.80    --  -78.00 -56.00-159.02   52
112  \w    -89.00 -64.00   0.50    0.80    --  -78.00 -53.00   8.14   50
113  \w   -134.00-108.00   0.50    0.80    --  -78.00 -53.00   8.14   52
114  \w    -91.00 -65.00   0.50    0.80    --  -78.00 -56.00 -27.39   52
115  \w    -92.00 -66.00   0.50    0.80    --  -78.00 -50.00  47.41   52
116  \w   -101.00 -75.00   0.50    3.20    --  -86.25 -51.00 169.16   52
117  \w    -97.00 -72.00   0.50    3.20    --  -86.25 -55.00-103.98   50
118  \w    -97.00 -72.00   0.50    3.20    --  -86.25 -55.00 -47.25   50
119  \w    -97.00 -72.00   0.50    3.20    --  -86.25 -52.00 -69.54   50
120  \w    -98.00 -72.00   0.50    3.20    --  -86.25 -54.00 -78.62   52
121  \w    -98.00 -72.00   0.50    3.20    --  -86.25 -53.00-118.44   52
122  \w    -97.00 -72.00   0.50    3.20    --  -86.25 -55.00 133.08   50
123  \w    -98.00 -72.00   0.50    3.20    --  -86.25 -55.00 119.78   52
124  \w   -102.00 -77.00   0.50    3.20    --  -86.25 -56.00   7.02   50
125  \w    -97.00 -72.00   0.50    3.20    --  -86.25 -52.00  42.35   50
126  \w   -100.00 -74.00   0.50    3.20    --  -86.25 -55.00 155.92   52
127  \w    -99.00 -73.00   0.50    3.20    --  -86.25 -55.00-135.76   52
128  \w   -102.00 -76.00   0.50    3.20    --  -86.25 -55.00 -86.11   52
129  \w   -102.00 -77.00   0.50    3.20    --  -86.25 -56.00  -4.42   50
130  \w   -138.00-112.00   0.50    3.20    --  -86.25 -56.00  -4.42   52
131  \w    -97.00 -72.00   0.50    3.20    --  -86.25 -55.00  93.79   50
132  \w    122.00 148.00   0.50    3.20    --  107.75  77.00  90.00   52
133  \w    150.00 177.00   0.50    3.20    --  107.75  61.00-180.00   54
134  \w     93.00 126.00   0.50    3.20    --  107.75  61.00 120.00   66
135  \w     92.00 117.00   0.50    3.20    --  107.75  61.00-180.00   50
136  \w     93.00 127.00   0.50    3.20    --  107.75  61.00   0.00   68
137  \w     92.00 118.00   0.50    3.20    --  107.75  61.00 -30.00   52
138  \w     86.00 113.00   0.50    3.20    --  107.75 -45.00 -90.00   54
139  \w     48.00  74.00   0.50    3.20    --  107.75 -45.00 -90.00   52
140  \w    153.00 178.00   0.50    3.20    --  107.75  61.00 150.00   50
141  \w     99.00 124.00   0.50    3.20    --  107.75  45.00  60.00   50
142  \w     92.00 128.00   0.50    3.20    --  107.75  61.00 150.00   72
143  \w    125.00 153.00   0.50    3.20    --  107.75  45.00 120.00   56
144  \w    126.00 171.00   0.50    3.20    --  107.75  61.00-150.00   90
145  \w    148.00 173.00   0.50    3.20    --  107.75  45.00-180.00   50
146  \w    104.00 143.00   0.50    3.20    --  107.75  45.00 150.00   78
147  \w     97.00 123.00   0.50    3.20    --  107.75  45.00 120.00   52
148  \w     92.00 118.00   0.50    3.20    --  107.75  61.00-150.00   52
149  \w     98.00 148.00   0.50    3.20    --  107.75  61.00  30.00  100
150  \w    138.00 164.00   0.50    3.20    --  107.75  61.00  60.00   52
151  \w     95.00 127.00   0.50    3.20    --  107.75  45.00-180.00   64
152  \w    142.00 167.00   0.50    3.20    --  107.75  45.00 -30.00   50
153  \w     92.00 125.00   0.50    3.20    --  107.75  61.00  60.00   66
154  \w     95.00 126.00   0.50    3.20    --  107.75  45.00 -30.00   62
155  \w     92.00 137.00   0.50    3.20    --  107.75  61.00-164.07   90
156  \w     94.00 145.00   0.50    3.20    --  107.75  61.00-120.00  102
157  \w     94.00 129.00   0.50    3.20    --  107.75  61.00  90.00   70
158  \w     97.00 130.00   0.50    3.20    --  107.75  45.00   0.00   66
159  \w    116.00 142.00   0.50    3.20    --  107.75 111.00  60.00   52
160  \w     92.00 122.00   0.50    3.20    --  107.75  61.00 -90.00   60
161  \w    134.00 167.00   0.50    3.20    --  107.75  45.00  90.00   66
162  \w     95.00 121.00   0.50    3.20    --  107.75  45.00  90.00   52
163  \w    104.00 143.00   0.50    3.20    --  107.75  45.00-120.00   78
164  \w    132.00 159.00   0.50    3.20    --  107.75  61.00 120.00   54
165  \w    129.00 172.00   0.50    3.20    --  107.75  61.00 -30.00   86
;
_diffrn_measurement_device 'four-circle diffractometer'
_diffrn_measurement_device_type 'XtaLAB Synergy, Dualflex, Pilatus 200K'
_diffrn_measurement_method '\w scans'
_diffrn_orient_matrix_type 'CrysAlisPro convention (1999,Acta A55,543-557)'
_diffrn_orient_matrix_UB_11 0.1808975000
_diffrn_orient_matrix_UB_12 -0.0134336000
_diffrn_orient_matrix_UB_13 -0.0017416000
_diffrn_orient_matrix_UB_21 0.0573311000
_diffrn_orient_matrix_UB_22 0.1089349000
_diffrn_orient_matrix_UB_23 0.0763192000
_diffrn_orient_matrix_UB_31 0.0160070000
_diffrn_orient_matrix_UB_32 -0.0602923000
_diffrn_orient_matrix_UB_33 0.0733306000
_diffrn_radiation_monochromator mirror
_diffrn_radiation_probe x-ray
_diffrn_radiation_type 'Cu K\a'
_diffrn_radiation_wavelength 1.54184
_diffrn_reflns_av_R_equivalents 0.0556
_diffrn_reflns_av_unetI/netI 0.0201
_diffrn_reflns_Laue_measured_fraction_full 0.999
_diffrn_reflns_Laue_measured_fraction_max 0.994
_diffrn_reflns_limit_h_max 10
_diffrn_reflns_limit_h_min -10
_diffrn_reflns_limit_k_max 16
_diffrn_reflns_limit_k_min -16
_diffrn_reflns_limit_l_max 19
_diffrn_reflns_limit_l_min -18
_diffrn_reflns_number 63888
_diffrn_reflns_point_group_measured_fraction_full 0.999
_diffrn_reflns_point_group_measured_fraction_max 0.994
_diffrn_reflns_theta_full 67.684
_diffrn_reflns_theta_max 79.239
_diffrn_reflns_theta_min 3.036
_diffrn_source 'micro-focus sealed X-ray tube'
_diffrn_source_type 'PhotonJet (Cu) X-ray Source'
_exptl_absorpt_coefficient_mu 5.705
_exptl_absorpt_correction_T_max 1.000
_exptl_absorpt_correction_T_min 0.700
_exptl_absorpt_correction_type gaussian
_exptl_absorpt_process_details
;
CrysAlisPro 1.171.42.81a (Rigaku Oxford Diffraction, 2023)
Numerical absorption correction based on gaussian integration over
a multifaceted crystal model
Empirical absorption correction using spherical harmonics,
implemented in SCALE3 ABSPACK scaling algorithm.
;
_exptl_crystal_colour yellow
_exptl_crystal_colour_primary yellow
_exptl_crystal_density_diffrn 1.434
_exptl_crystal_description plate
_exptl_crystal_F_000 702
_exptl_crystal_size_max 0.13
_exptl_crystal_size_mid 0.096
_exptl_crystal_size_min 0.041
_refine_diff_density_max 2.831
_refine_diff_density_min -1.078
_refine_diff_density_rms 0.168
_refine_ls_extinction_method none
_refine_ls_goodness_of_fit_ref 1.056
_refine_ls_hydrogen_treatment constr
_refine_ls_matrix_type full
_refine_ls_number_parameters 377
_refine_ls_number_reflns 6773
_refine_ls_number_restraints 4
_refine_ls_restrained_S_all 1.057
_refine_ls_R_factor_all 0.0560
_refine_ls_R_factor_gt 0.0555
_refine_ls_shift/su_max 0.000
_refine_ls_shift/su_mean 0.000
_refine_ls_structure_factor_coef Fsqd
_refine_ls_weighting_details 'w=1/[\s^2^(Fo^2^)+(0.1177P)^2^+4.4406P] where P=(Fo^2^+2Fc^2^)/3'
_refine_ls_weighting_scheme calc
_refine_ls_wR_factor_gt 0.1747
_refine_ls_wR_factor_ref 0.1753
_reflns_Friedel_coverage 0.000
_reflns_number_gt 6637
_reflns_number_total 6773
_reflns_threshold_expression 'I > 2\s(I)'
_cod_data_source_file d3dt03992g2.cif
_cod_data_source_block mlb-fs1-013_tc_auto
_cod_depositor_comments 'Adding full bibliography for 7714872--7714877.cif.'
_cod_original_formula_sum 'C26 H43 Cl0.40 F3.60 N O3 P2.60 Tc'
_cod_database_code 7714876
_shelx_shelxl_version_number 2018/3
_chemical_oxdiff_formula 'C26 H43 F6 N1 O3 P3 Tc1'
_chemical_oxdiff_usercomment Pilatus
_shelx_space_group_comment
;
The symmetry employed for this shelxl refinement is uniquely defined
by the following loop, which should always be used as a source of
symmetry information in preference to the above space-group names.
They are only intended as comments.
;
_shelx_estimated_absorpt_t_max 0.800
_shelx_estimated_absorpt_t_min 0.524
_reflns_odcompleteness_completeness 98.50
_reflns_odcompleteness_iscentric 1
_reflns_odcompleteness_theta 80.07
_olex2_refinement_description
;
1. Restrained distances
 P3-F4 \\sim P3-F1
 with sigma of 0.005
2. Rigid body (RIGU) restrains
 P3, F2
 with sigma for 1-2 distances of 0.001 and sigma for 1-3 distances of 0.002
3. Others
 Fixed Sof: P3(0.6) F1(0.6) F2(0.6) F3(0.6) F4(0.6) F5(0.6) F6(0.6) Cl1(0.4)
4.a Secondary CH2 refined with riding coordinates:
 C1(H1A,H1B), C7(H7A,H7B)
4.b Aromatic/amide H refined with riding coordinates:
 C3(H3), C4(H4), C5(H5)
4.c Idealised Me refined as rotating group:
 C9(H9A,H9B,H9C), C10(H10A,H10B,H10C), C11(H11A,H11B,H11C), C13(H13A,H13B,
 H13C), C14(H14A,H14B,H14C), C15(H15A,H15B,H15C), C17(H17A,H17B,H17C), C18(H18A,
 H18B,H18C), C19(H19A,H19B,H19C), C21(H21A,H21B,H21C), C22(H22A,H22B,H22C),
 C23(H23A,H23B,H23C)
;
_olex2_submission_special_instructions 'No special instructions were received'
_oxdiff_exptl_absorpt_empirical_details
;
Empirical correction (ABSPACK) includes:
- Absorption correction using spherical harmonics
- Frame scaling
;
_oxdiff_exptl_absorpt_empirical_full_max 3.575
_oxdiff_exptl_absorpt_empirical_full_min 0.404

loop_
_space_group_symop_operation_xyz
'x, y, z'
'-x, -y, -z'

loop_
_atom_site_label
_atom_site_type_symbol
_atom_site_fract_x
_atom_site_fract_y
_atom_site_fract_z
_atom_site_U_iso_or_equiv
_atom_site_adp_type
_atom_site_occupancy
_atom_site_site_symmetry_order
_atom_site_calc_flag
_atom_site_refinement_flags_posn
_atom_site_refinement_flags_adp
_atom_site_refinement_flags_occupancy
_atom_site_disorder_assembly
_atom_site_disorder_group
Tc1 Tc 0.50760(3) 0.80385(2) 0.29938(2) 0.02461(13) Uani 1 1 d . . . . .
P1 P 0.37994(13) 0.90824(8) 0.19708(7) 0.0279(2) Uani 1 1 d . . . . .
P2 P 0.66873(12) 0.67013(8) 0.35358(7) 0.0253(2) Uani 1 1 d . . . . .
O1 O 0.1904(5) 0.6369(4) 0.2198(4) 0.0673(14) Uani 1 1 d . . . . .
O2 O 0.3717(6) 0.8979(4) 0.4658(3) 0.0634(12) Uani 1 1 d . . . . .
O3 O 0.8166(5) 0.9773(3) 0.3798(3) 0.0498(9) Uani 1 1 d . . . . .
N1 N 0.5924(4) 0.7261(3) 0.1765(2) 0.0256(7) Uani 1 1 d . . . . .
C1 C 0.3679(6) 0.8028(4) 0.0884(3) 0.0359(9) Uani 1 1 d . . . . .
H1A H 0.264823 0.752810 0.071814 0.043 Uiso 1 1 calc R U . . .
H1B H 0.362397 0.837808 0.039086 0.043 Uiso 1 1 calc R U . . .
C2 C 0.5139(5) 0.7375(4) 0.0934(3) 0.0306(8) Uani 1 1 d . . . . .
C3 C 0.5641(6) 0.6881(4) 0.0150(3) 0.0390(10) Uani 1 1 d . . . . .
H3 H 0.510388 0.697952 -0.042296 0.047 Uiso 1 1 calc R U . . .
C4 C 0.6918(6) 0.6246(4) 0.0205(3) 0.0393(10) Uani 1 1 d . . . . .
H4 H 0.728064 0.591641 -0.032606 0.047 Uiso 1 1 calc R U . . .
C5 C 0.7666(6) 0.6095(4) 0.1041(3) 0.0337(9) Uani 1 1 d . . . . .
H5 H 0.851392 0.563323 0.108546 0.040 Uiso 1 1 calc R U . . .
C6 C 0.7164(5) 0.6624(3) 0.1813(3) 0.0274(8) Uani 1 1 d . . . . .
C7 C 0.8042(5) 0.6536(4) 0.2746(3) 0.0302(8) Uani 1 1 d . . . . .
H7A H 0.900972 0.710044 0.302118 0.036 Uiso 1 1 calc R U . . .
H7B H 0.845325 0.581747 0.267004 0.036 Uiso 1 1 calc R U . . .
C8 C 0.5566(6) 0.5296(3) 0.3275(3) 0.0339(9) Uani 1 1 d . . . . .
C9 C 0.4119(7) 0.5390(4) 0.3727(4) 0.0441(11) Uani 1 1 d . . . . .
H9A H 0.454167 0.549380 0.438712 0.066 Uiso 1 1 calc R U . . .
H9B H 0.334085 0.472383 0.344999 0.066 Uiso 1 1 calc R U . . .
H9C H 0.355137 0.601293 0.363239 0.066 Uiso 1 1 calc R U . . .
C10 C 0.4946(7) 0.4838(4) 0.2222(3) 0.0403(10) Uani 1 1 d . . . . .
H10A H 0.437846 0.538032 0.197337 0.060 Uiso 1 1 calc R U . . .
H10B H 0.417634 0.417689 0.206250 0.060 Uiso 1 1 calc R U . . .
H10C H 0.588760 0.466548 0.196087 0.060 Uiso 1 1 calc R U . . .
C11 C 0.6629(8) 0.4465(4) 0.3598(4) 0.0465(12) Uani 1 1 d . . . . .
H11A H 0.759631 0.442138 0.334554 0.070 Uiso 1 1 calc R U . . .
H11B H 0.597304 0.374975 0.338223 0.070 Uiso 1 1 calc R U . . .
H11C H 0.699487 0.469523 0.427024 0.070 Uiso 1 1 calc R U . . .
C12 C 0.8201(6) 0.7064(4) 0.4710(3) 0.0366(10) Uani 1 1 d . . . . .
C13 C 0.7280(8) 0.6924(5) 0.5413(3) 0.0487(13) Uani 1 1 d . . . . .
H13A H 0.633036 0.733980 0.537756 0.073 Uiso 1 1 calc R U . . .
H13B H 0.802732 0.718875 0.603203 0.073 Uiso 1 1 calc R U . . .
H13C H 0.689369 0.615255 0.528024 0.073 Uiso 1 1 calc R U . . .
C14 C 0.9676(7) 0.6398(5) 0.4729(4) 0.0511(13) Uani 1 1 d . . . . .
H14A H 0.927015 0.562230 0.446987 0.077 Uiso 1 1 calc R U . . .
H14B H 1.033198 0.654162 0.536516 0.077 Uiso 1 1 calc R U . . .
H14C H 1.036726 0.660636 0.436492 0.077 Uiso 1 1 calc R U . . .
C15 C 0.8922(7) 0.8260(4) 0.5008(4) 0.0444(11) Uani 1 1 d . . . . .
H15A H 0.967189 0.844492 0.562578 0.067 Uiso 1 1 calc R U . . .
H15B H 0.802310 0.871880 0.501401 0.067 Uiso 1 1 calc R U . . .
H15C H 0.953283 0.838064 0.457629 0.067 Uiso 1 1 calc R U . . .
C16 C 0.1600(6) 0.9396(4) 0.1894(3) 0.0362(9) Uani 1 1 d . . . . .
C17 C 0.0623(6) 0.8507(5) 0.2101(5) 0.0542(14) Uani 1 1 d . . . . .
H17A H 0.056556 0.781265 0.163146 0.081 Uiso 1 1 calc R U . . .
H17B H -0.049723 0.869324 0.209741 0.081 Uiso 1 1 calc R U . . .
H17C H 0.117554 0.844342 0.270641 0.081 Uiso 1 1 calc R U . . .
C18 C 0.0685(7) 0.9452(6) 0.0939(4) 0.0537(15) Uani 1 1 d . . . . .
H18A H 0.122735 1.005354 0.080160 0.081 Uiso 1 1 calc R U . . .
H18B H -0.046453 0.957022 0.092873 0.081 Uiso 1 1 calc R U . . .
H18C H 0.070793 0.876714 0.047623 0.081 Uiso 1 1 calc R U . . .
C19 C 0.1615(7) 1.0470(4) 0.2625(4) 0.0439(11) Uani 1 1 d . . . . .
H19A H 0.236918 1.047565 0.320939 0.066 Uiso 1 1 calc R U . . .
H19B H 0.049770 1.054501 0.270519 0.066 Uiso 1 1 calc R U . . .
H19C H 0.198854 1.107715 0.242910 0.066 Uiso 1 1 calc R U . . .
C20 C 0.5066(6) 1.0304(4) 0.1909(4) 0.0379(10) Uani 1 1 d . . . . .
C21 C 0.6624(6) 0.9890(4) 0.1643(4) 0.0408(11) Uani 1 1 d . . . . .
H21A H 0.714865 0.948536 0.205650 0.061 Uiso 1 1 calc R U . . .
H21B H 0.739957 1.051021 0.169281 0.061 Uiso 1 1 calc R U . . .
H21C H 0.631638 0.941236 0.100869 0.061 Uiso 1 1 calc R U . . .
C22 C 0.5556(7) 1.1193(4) 0.2845(4) 0.0484(12) Uani 1 1 d . . . . .
H22A H 0.465650 1.164650 0.289865 0.073 Uiso 1 1 calc R U . . .
H22B H 0.656042 1.164642 0.288879 0.073 Uiso 1 1 calc R U . . .
H22C H 0.576059 1.085271 0.334111 0.073 Uiso 1 1 calc R U . . .
C23 C 0.4211(8) 1.0809(5) 0.1162(5) 0.0545(15) Uani 1 1 d . . . . .
H23A H 0.377417 1.023335 0.057997 0.082 Uiso 1 1 calc R U . . .
H23B H 0.501293 1.132980 0.108462 0.082 Uiso 1 1 calc R U . . .
H23C H 0.330139 1.118353 0.134673 0.082 Uiso 1 1 calc R U . . .
C24 C 0.3042(6) 0.6971(4) 0.2481(4) 0.0388(10) Uani 1 1 d . . . . .
C25 C 0.4258(6) 0.8647(4) 0.4045(3) 0.0390(10) Uani 1 1 d . . . . .
C26 C 0.7064(6) 0.9137(4) 0.3514(3) 0.0331(9) Uani 1 1 d . . . . .
P3 P 0.0330(2) 0.68815(16) -0.17540(16) 0.0224(4) Uani 0.6 1 d D . P A 1
F1 F 0.0626(7) 0.7277(5) -0.2608(3) 0.0509(12) Uani 0.6 1 d D . P A 1
F2 F -0.0032(7) 0.5686(4) -0.2403(4) 0.0551(15) Uani 0.6 1 d . . P A 1
F3 F 0.2230(6) 0.6703(6) -0.1483(4) 0.0602(16) Uani 0.6 1 d . . P A 1
F4 F 0.0209(9) 0.6566(6) -0.0835(5) 0.081(2) Uani 0.6 1 d D . P A 1
F5 F 0.0892(7) 0.8123(4) -0.1137(3) 0.0502(13) Uani 0.6 1 d . . P A 1
F6 F -0.1533(5) 0.7120(4) -0.1976(4) 0.0518(14) Uani 0.6 1 d . . P A 1
Cl1 Cl 0.0214(3) 0.6783(2) -0.1510(2) 0.0152(7) Uiso 0.4 1 d . . P B 2

loop_
_atom_site_aniso_label
_atom_site_aniso_U_11
_atom_site_aniso_U_22
_atom_site_aniso_U_33
_atom_site_aniso_U_23
_atom_site_aniso_U_13
_atom_site_aniso_U_12
Tc1 0.02680(19) 0.02429(19) 0.0249(2) 0.00960(13) 0.00800(13) 0.00289(12)
P1 0.0300(5) 0.0301(5) 0.0283(5) 0.0131(4) 0.0102(4) 0.0098(4)
P2 0.0285(5) 0.0242(5) 0.0232(5) 0.0100(4) 0.0036(4) 0.0009(4)
O1 0.036(2) 0.049(2) 0.112(4) 0.036(3) -0.004(2) -0.0050(17)
O2 0.082(3) 0.068(3) 0.049(2) 0.009(2) 0.042(2) 0.011(2)
O3 0.050(2) 0.043(2) 0.052(2) 0.0186(17) 0.0014(17) -0.0133(17)
N1 0.0258(16) 0.0265(16) 0.0258(16) 0.0103(13) 0.0057(13) 0.0037(13)
C1 0.037(2) 0.043(2) 0.029(2) 0.0129(18) 0.0062(17) 0.0165(19)
C2 0.035(2) 0.032(2) 0.0251(19) 0.0104(16) 0.0049(16) 0.0079(17)
C3 0.048(3) 0.044(3) 0.026(2) 0.0114(18) 0.0081(18) 0.014(2)
C4 0.047(3) 0.043(2) 0.028(2) 0.0059(18) 0.0127(19) 0.012(2)
C5 0.033(2) 0.036(2) 0.033(2) 0.0097(17) 0.0095(17) 0.0124(17)
C6 0.0279(19) 0.0283(19) 0.0269(19) 0.0096(15) 0.0072(15) 0.0031(15)
C7 0.0298(19) 0.033(2) 0.030(2) 0.0134(16) 0.0054(16) 0.0081(16)
C8 0.046(2) 0.0224(19) 0.032(2) 0.0106(16) 0.0054(18) -0.0011(17)
C9 0.047(3) 0.045(3) 0.045(3) 0.023(2) 0.012(2) -0.007(2)
C10 0.052(3) 0.030(2) 0.032(2) 0.0077(18) 0.003(2) -0.0051(19)
C11 0.064(3) 0.029(2) 0.047(3) 0.018(2) 0.007(2) 0.006(2)
C12 0.040(2) 0.036(2) 0.029(2) 0.0136(18) -0.0032(17) -0.0017(18)
C13 0.069(4) 0.048(3) 0.026(2) 0.014(2) 0.006(2) -0.005(3)
C14 0.046(3) 0.054(3) 0.047(3) 0.021(2) -0.009(2) 0.008(2)
C15 0.045(3) 0.041(3) 0.036(2) 0.009(2) -0.006(2) -0.007(2)
C16 0.032(2) 0.044(2) 0.039(2) 0.017(2) 0.0115(18) 0.0143(18)
C17 0.029(2) 0.053(3) 0.088(4) 0.030(3) 0.016(3) 0.010(2)
C18 0.041(3) 0.080(4) 0.044(3) 0.022(3) 0.008(2) 0.030(3)
C19 0.044(3) 0.047(3) 0.046(3) 0.015(2) 0.020(2) 0.018(2)
C20 0.044(2) 0.035(2) 0.050(3) 0.026(2) 0.024(2) 0.0134(19)
C21 0.040(2) 0.043(3) 0.056(3) 0.028(2) 0.026(2) 0.013(2)
C22 0.053(3) 0.031(2) 0.064(3) 0.014(2) 0.023(3) 0.005(2)
C23 0.062(3) 0.060(3) 0.072(4) 0.049(3) 0.036(3) 0.031(3)
C24 0.031(2) 0.034(2) 0.053(3) 0.019(2) 0.006(2) 0.0020(18)
C25 0.044(3) 0.040(2) 0.037(2) 0.013(2) 0.018(2) 0.006(2)
C26 0.038(2) 0.030(2) 0.032(2) 0.0125(17) 0.0080(17) 0.0006(18)
P3 0.0226(9) 0.0244(9) 0.0191(9) 0.0058(7) 0.0027(7) 0.0103(6)
F1 0.055(3) 0.069(3) 0.032(2) 0.020(2) 0.009(2) 0.011(3)
F2 0.050(3) 0.0177(17) 0.076(3) -0.0080(18) 0.000(2) 0.0086(18)
F3 0.026(2) 0.089(4) 0.054(3) 0.014(3) -0.006(2) 0.024(3)
F4 0.070(4) 0.067(4) 0.114(6) 0.023(4) 0.045(4) 0.003(3)
F5 0.077(4) 0.028(2) 0.033(2) -0.0018(18) 0.007(2) -0.011(2)
F6 0.0129(18) 0.039(2) 0.105(4) 0.030(3) 0.006(2) 0.0112(16)

loop_
_atom_type_symbol
_atom_type_description
_atom_type_scat_dispersion_real
_atom_type_scat_dispersion_imag
_atom_type_scat_source
C C 0.0181 0.0091 'International Tables Vol C Tables 4.2.6.8 and 6.1.1.4'
H H 0.0000 0.0000 'International Tables Vol C Tables 4.2.6.8 and 6.1.1.4'
Cl Cl 0.3639 0.7018 'International Tables Vol C Tables 4.2.6.8 and 6.1.1.4'
F F 0.0727 0.0534 'International Tables Vol C Tables 4.2.6.8 and 6.1.1.4'
N N 0.0311 0.0180 'International Tables Vol C Tables 4.2.6.8 and 6.1.1.4'
O O 0.0492 0.0322 'International Tables Vol C Tables 4.2.6.8 and 6.1.1.4'
P P 0.2955 0.4335 'International Tables Vol C Tables 4.2.6.8 and 6.1.1.4'
Tc Tc 0.0057 3.0049 'International Tables Vol C Tables 4.2.6.8 and 6.1.1.4'

loop_
_exptl_crystal_face_index_h
_exptl_crystal_face_index_k
_exptl_crystal_face_index_l
_exptl_crystal_face_perp_dist
3 1 7 0.0383
0 5 -9 0.0302
-3 -2 10 0.0466
-3 7 -2 0.0190
3 -7 2 0.0209
0 -5 9 0.0433
-3 -4 -4 0.0735
3 7 -3 0.0569
0 -4 -7 0.0691
-3 4 7 0.0346
4 -3 -7 0.0468
-5 5 1 0.0282
5 -4 2 0.0285
-5 -2 5 0.0412
1 6 3 0.0343
-2 7 2 0.0244
-3 7 0 0.0170
-3 6 -5 0.0230
2 -3 8 0.0374
0 2 8 0.0353
-5 -2 4 0.0454
-2 -7 6 0.0393

loop_
_geom_angle_atom_site_label_1
_geom_angle_atom_site_label_2
_geom_angle_atom_site_label_3
_geom_angle
_geom_angle_site_symmetry_1
_geom_angle_site_symmetry_3
_geom_angle_publ_flag
P2 Tc1 P1 159.76(4) . . ?
N1 Tc1 P1 80.02(9) . . ?
N1 Tc1 P2 79.75(9) . . ?
C24 Tc1 P1 88.34(14) . . ?
C24 Tc1 P2 91.48(14) . . ?
C24 Tc1 N1 88.85(18) . . ?
C25 Tc1 P1 100.76(16) . . ?
C25 Tc1 P2 99.46(15) . . ?
C25 Tc1 N1 176.98(17) . . ?
C25 Tc1 C24 88.2(2) . . ?
C25 Tc1 C26 90.6(2) . . ?
C26 Tc1 P1 90.68(13) . . ?
C26 Tc1 P2 89.90(13) . . ?
C26 Tc1 N1 92.29(16) . . ?
C26 Tc1 C24 178.35(18) . . ?
C1 P1 Tc1 96.51(14) . . ?
C1 P1 C16 104.6(2) . . ?
C1 P1 C20 104.6(2) . . ?
C16 P1 Tc1 120.24(15) . . ?
C16 P1 C20 108.7(2) . . ?
C20 P1 Tc1 119.00(16) . . ?
C7 P2 Tc1 97.39(13) . . ?
C7 P2 C8 104.9(2) . . ?
C7 P2 C12 103.3(2) . . ?
C8 P2 Tc1 116.81(15) . . ?
C8 P2 C12 108.9(2) . . ?
C12 P2 Tc1 122.14(15) . . ?
C2 N1 Tc1 119.8(3) . . ?
C6 N1 Tc1 121.0(3) . . ?
C6 N1 C2 119.1(4) . . ?
P1 C1 H1A 109.0 . . ?
P1 C1 H1B 109.0 . . ?
H1A C1 H1B 107.8 . . ?
C2 C1 P1 113.0(3) . . ?
C2 C1 H1A 109.0 . . ?
C2 C1 H1B 109.0 . . ?
N1 C2 C1 118.3(4) . . ?
N1 C2 C3 120.7(4) . . ?
C3 C2 C1 121.0(4) . . ?
C2 C3 H3 120.1 . . ?
C4 C3 C2 119.9(4) . . ?
C4 C3 H3 120.1 . . ?
C3 C4 H4 120.3 . . ?
C3 C4 C5 119.3(4) . . ?
C5 C4 H4 120.3 . . ?
C4 C5 H5 120.4 . . ?
C4 C5 C6 119.2(4) . . ?
C6 C5 H5 120.4 . . ?
N1 C6 C5 121.7(4) . . ?
N1 C6 C7 118.0(4) . . ?
C5 C6 C7 120.2(4) . . ?
P2 C7 H7A 109.1 . . ?
P2 C7 H7B 109.1 . . ?
C6 C7 P2 112.5(3) . . ?
C6 C7 H7A 109.1 . . ?
C6 C7 H7B 109.1 . . ?
H7A C7 H7B 107.8 . . ?
C9 C8 P2 108.9(3) . . ?
C9 C8 C10 111.2(4) . . ?
C9 C8 C11 107.9(4) . . ?
C10 C8 P2 107.1(3) . . ?
C10 C8 C11 106.2(4) . . ?
C11 C8 P2 115.5(3) . . ?
C8 C9 H9A 109.5 . . ?
C8 C9 H9B 109.5 . . ?
C8 C9 H9C 109.5 . . ?
H9A C9 H9B 109.5 . . ?
H9A C9 H9C 109.5 . . ?
H9B C9 H9C 109.5 . . ?
C8 C10 H10A 109.5 . . ?
C8 C10 H10B 109.5 . . ?
C8 C10 H10C 109.5 . . ?
H10A C10 H10B 109.5 . . ?
H10A C10 H10C 109.5 . . ?
H10B C10 H10C 109.5 . . ?
C8 C11 H11A 109.5 . . ?
C8 C11 H11B 109.5 . . ?
C8 C11 H11C 109.5 . . ?
H11A C11 H11B 109.5 . . ?
H11A C11 H11C 109.5 . . ?
H11B C11 H11C 109.5 . . ?
C13 C12 P2 109.1(3) . . ?
C13 C12 C14 110.9(4) . . ?
C14 C12 P2 112.9(4) . . ?
C15 C12 P2 110.2(3) . . ?
C15 C12 C13 107.0(4) . . ?
C15 C12 C14 106.5(4) . . ?
C12 C13 H13A 109.5 . . ?
C12 C13 H13B 109.5 . . ?
C12 C13 H13C 109.5 . . ?
H13A C13 H13B 109.5 . . ?
H13A C13 H13C 109.5 . . ?
H13B C13 H13C 109.5 . . ?
C12 C14 H14A 109.5 . . ?
C12 C14 H14B 109.5 . . ?
C12 C14 H14C 109.5 . . ?
H14A C14 H14B 109.5 . . ?
H14A C14 H14C 109.5 . . ?
H14B C14 H14C 109.5 . . ?
C12 C15 H15A 109.5 . . ?
C12 C15 H15B 109.5 . . ?
C12 C15 H15C 109.5 . . ?
H15A C15 H15B 109.5 . . ?
H15A C15 H15C 109.5 . . ?
H15B C15 H15C 109.5 . . ?
C17 C16 P1 109.6(3) . . ?
C17 C16 C18 107.1(5) . . ?
C17 C16 C19 107.8(4) . . ?
C18 C16 P1 113.1(3) . . ?
C19 C16 P1 108.9(3) . . ?
C19 C16 C18 110.3(4) . . ?
C16 C17 H17A 109.5 . . ?
C16 C17 H17B 109.5 . . ?
C16 C17 H17C 109.5 . . ?
H17A C17 H17B 109.5 . . ?
H17A C17 H17C 109.5 . . ?
H17B C17 H17C 109.5 . . ?
C16 C18 H18A 109.5 . . ?
C16 C18 H18B 109.5 . . ?
C16 C18 H18C 109.5 . . ?
H18A C18 H18B 109.5 . . ?
H18A C18 H18C 109.5 . . ?
H18B C18 H18C 109.5 . . ?
C16 C19 H19A 109.5 . . ?
C16 C19 H19B 109.5 . . ?
C16 C19 H19C 109.5 . . ?
H19A C19 H19B 109.5 . . ?
H19A C19 H19C 109.5 . . ?
H19B C19 H19C 109.5 . . ?
C21 C20 P1 106.4(3) . . ?
C21 C20 C22 110.0(4) . . ?
C21 C20 C23 106.1(4) . . ?
C22 C20 P1 111.0(3) . . ?
C23 C20 P1 114.2(4) . . ?
C23 C20 C22 108.9(4) . . ?
C20 C21 H21A 109.5 . . ?
C20 C21 H21B 109.5 . . ?
C20 C21 H21C 109.5 . . ?
H21A C21 H21B 109.5 . . ?
H21A C21 H21C 109.5 . . ?
H21B C21 H21C 109.5 . . ?
C20 C22 H22A 109.5 . . ?
C20 C22 H22B 109.5 . . ?
C20 C22 H22C 109.5 . . ?
H22A C22 H22B 109.5 . . ?
H22A C22 H22C 109.5 . . ?
H22B C22 H22C 109.5 . . ?
C20 C23 H23A 109.5 . . ?
C20 C23 H23B 109.5 . . ?
C20 C23 H23C 109.5 . . ?
H23A C23 H23B 109.5 . . ?
H23A C23 H23C 109.5 . . ?
H23B C23 H23C 109.5 . . ?
O1 C24 Tc1 179.5(5) . . ?
O2 C25 Tc1 177.3(5) . . ?
O3 C26 Tc1 178.4(4) . . ?
F1 P3 F4 174.0(4) . . ?
F2 P3 F1 88.6(3) . . ?
F2 P3 F3 88.2(3) . . ?
F2 P3 F4 95.5(4) . . ?
F2 P3 F5 173.1(4) . . ?
F2 P3 F6 95.0(3) . . ?
F3 P3 F1 89.8(3) . . ?
F3 P3 F4 86.1(4) . . ?
F3 P3 F5 86.8(3) . . ?
F5 P3 F1 86.6(3) . . ?
F5 P3 F4 88.9(3) . . ?
F6 P3 F1 90.9(3) . . ?
F6 P3 F3 176.8(3) . . ?
F6 P3 F4 93.0(4) . . ?
F6 P3 F5 90.1(3) . . ?

loop_
_geom_bond_atom_site_label_1
_geom_bond_atom_site_label_2
_geom_bond_distance
_geom_bond_site_symmetry_2
_geom_bond_publ_flag
Tc1 P1 2.4578(10) . ?
Tc1 P2 2.4495(10) . ?
Tc1 N1 2.206(3) . ?
Tc1 C24 1.993(5) . ?
Tc1 C25 1.917(5) . ?
Tc1 C26 1.988(5) . ?
P1 C1 1.841(5) . ?
P1 C16 1.890(5) . ?
P1 C20 1.896(5) . ?
P2 C7 1.847(4) . ?
P2 C8 1.893(4) . ?
P2 C12 1.893(4) . ?
O1 C24 1.118(6) . ?
O2 C25 1.144(6) . ?
O3 C26 1.122(6) . ?
N1 C2 1.365(5) . ?
N1 C6 1.356(5) . ?
C1 H1A 0.9900 . ?
C1 H1B 0.9900 . ?
C1 C2 1.517(6) . ?
C2 C3 1.389(6) . ?
C3 H3 0.9500 . ?
C3 C4 1.378(7) . ?
C4 H4 0.9500 . ?
C4 C5 1.384(6) . ?
C5 H5 0.9500 . ?
C5 C6 1.385(6) . ?
C6 C7 1.512(6) . ?
C7 H7A 0.9900 . ?
C7 H7B 0.9900 . ?
C8 C9 1.538(7) . ?
C8 C10 1.539(6) . ?
C8 C11 1.541(7) . ?
C9 H9A 0.9800 . ?
C9 H9B 0.9800 . ?
C9 H9C 0.9800 . ?
C10 H10A 0.9800 . ?
C10 H10B 0.9800 . ?
C10 H10C 0.9800 . ?
C11 H11A 0.9800 . ?
C11 H11B 0.9800 . ?
C11 H11C 0.9800 . ?
C12 C13 1.532(7) . ?
C12 C14 1.537(7) . ?
C12 C15 1.530(7) . ?
C13 H13A 0.9800 . ?
C13 H13B 0.9800 . ?
C13 H13C 0.9800 . ?
C14 H14A 0.9800 . ?
C14 H14B 0.9800 . ?
C14 H14C 0.9800 . ?
C15 H15A 0.9800 . ?
C15 H15B 0.9800 . ?
C15 H15C 0.9800 . ?
C16 C17 1.527(7) . ?
C16 C18 1.536(7) . ?
C16 C19 1.532(7) . ?
C17 H17A 0.9800 . ?
C17 H17B 0.9800 . ?
C17 H17C 0.9800 . ?
C18 H18A 0.9800 . ?
C18 H18B 0.9800 . ?
C18 H18C 0.9800 . ?
C19 H19A 0.9800 . ?
C19 H19B 0.9800 . ?
C19 H19C 0.9800 . ?
C20 C21 1.538(6) . ?
C20 C22 1.542(8) . ?
C20 C23 1.542(7) . ?
C21 H21A 0.9800 . ?
C21 H21B 0.9800 . ?
C21 H21C 0.9800 . ?
C22 H22A 0.9800 . ?
C22 H22B 0.9800 . ?
C22 H22C 0.9800 . ?
C23 H23A 0.9800 . ?
C23 H23B 0.9800 . ?
C23 H23C 0.9800 . ?
P3 F1 1.623(5) . ?
P3 F2 1.565(5) . ?
P3 F3 1.593(5) . ?
P3 F4 1.625(6) . ?
P3 F5 1.607(5) . ?
P3 F6 1.582(4) . ?

loop_
_geom_torsion_atom_site_label_1
_geom_torsion_atom_site_label_2
_geom_torsion_atom_site_label_3
_geom_torsion_atom_site_label_4
_geom_torsion
_geom_torsion_site_symmetry_1
_geom_torsion_site_symmetry_2
_geom_torsion_site_symmetry_3
_geom_torsion_site_symmetry_4
_geom_torsion_publ_flag
Tc1 P1 C1 C2 -35.7(4) . . . . ?
Tc1 P1 C16 C17 -28.6(4) . . . . ?
Tc1 P1 C16 C18 -148.0(4) . . . . ?
Tc1 P1 C16 C19 89.0(3) . . . . ?
Tc1 P1 C20 C21 56.3(4) . . . . ?
Tc1 P1 C20 C22 -63.4(4) . . . . ?
Tc1 P1 C20 C23 173.0(3) . . . . ?
Tc1 P2 C7 C6 -34.7(3) . . . . ?
Tc1 P2 C8 C9 -60.3(3) . . . . ?
Tc1 P2 C8 C10 60.1(4) . . . . ?
Tc1 P2 C8 C11 178.1(3) . . . . ?
Tc1 P2 C12 C13 87.6(4) . . . . ?
Tc1 P2 C12 C14 -148.6(3) . . . . ?
Tc1 P2 C12 C15 -29.7(4) . . . . ?
Tc1 N1 C2 C1 -0.8(5) . . . . ?
Tc1 N1 C2 C3 -179.2(4) . . . . ?
Tc1 N1 C6 C5 177.3(3) . . . . ?
Tc1 N1 C6 C7 -4.9(5) . . . . ?
P1 C1 C2 N1 28.1(5) . . . . ?
P1 C1 C2 C3 -153.6(4) . . . . ?
N1 C2 C3 C4 1.5(7) . . . . ?
N1 C6 C7 P2 29.6(5) . . . . ?
C1 P1 C16 C17 78.1(4) . . . . ?
C1 P1 C16 C18 -41.3(5) . . . . ?
C1 P1 C16 C19 -164.3(3) . . . . ?
C1 P1 C20 C21 -49.9(4) . . . . ?
C1 P1 C20 C22 -169.5(3) . . . . ?
C1 P1 C20 C23 66.8(4) . . . . ?
C1 C2 C3 C4 -176.7(5) . . . . ?
C2 N1 C6 C5 0.6(6) . . . . ?
C2 N1 C6 C7 178.4(4) . . . . ?
C2 C3 C4 C5 1.2(8) . . . . ?
C3 C4 C5 C6 -2.9(7) . . . . ?
C4 C5 C6 N1 2.0(7) . . . . ?
C4 C5 C6 C7 -175.7(4) . . . . ?
C5 C6 C7 P2 -152.6(4) . . . . ?
C6 N1 C2 C1 175.9(4) . . . . ?
C6 N1 C2 C3 -2.4(6) . . . . ?
C7 P2 C8 C9 -166.8(3) . . . . ?
C7 P2 C8 C10 -46.4(4) . . . . ?
C7 P2 C8 C11 71.6(4) . . . . ?
C7 P2 C12 C13 -164.7(4) . . . . ?
C7 P2 C12 C14 -40.9(4) . . . . ?
C7 P2 C12 C15 78.1(4) . . . . ?
C8 P2 C7 C6 85.6(3) . . . . ?
C8 P2 C12 C13 -53.6(4) . . . . ?
C8 P2 C12 C14 70.2(4) . . . . ?
C8 P2 C12 C15 -170.8(4) . . . . ?
C12 P2 C7 C6 -160.3(3) . . . . ?
C12 P2 C8 C9 83.2(4) . . . . ?
C12 P2 C8 C10 -156.4(3) . . . . ?
C12 P2 C8 C11 -38.4(4) . . . . ?
C16 P1 C1 C2 -159.3(3) . . . . ?
C16 P1 C20 C21 -161.1(3) . . . . ?
C16 P1 C20 C22 79.2(4) . . . . ?
C16 P1 C20 C23 -44.4(4) . . . . ?
C20 P1 C1 C2 86.5(4) . . . . ?
C20 P1 C16 C17 -170.7(4) . . . . ?
C20 P1 C16 C18 69.9(5) . . . . ?
C20 P1 C16 C19 -53.0(4) . . . . ?

loop_
_exptl_oxdiff_crystal_face_indexfrac_h
_exptl_oxdiff_crystal_face_indexfrac_k
_exptl_oxdiff_crystal_face_indexfrac_l
_exptl_oxdiff_crystal_face_x
_exptl_oxdiff_crystal_face_y
_exptl_oxdiff_crystal_face_z
2.6061 0.6160 6.8116 0.4513 0.7364 0.5041
-0.3348 4.9577 -9.1796 -0.1112 -0.1797 -0.9774
-3.0109 -2.1106 9.5625 -0.5330 0.3273 0.7803
-3.3084 6.8237 -1.7552 -0.6871 0.4197 -0.5931
3.1743 -6.9252 2.1912 0.6634 -0.4052 0.6290
0.4770 -4.7157 9.2074 0.1336 0.2163 0.9671
-3.1731 -3.5871 -3.6157 -0.5195 -0.8486 -0.0997
2.8802 6.8204 -2.6321 0.4340 0.7072 -0.5581
0.0775 -3.5421 -7.3569 0.0744 -0.9429 -0.3247
-2.6720 3.5199 7.3380 -0.5434 0.7903 0.2831
3.5889 -3.3439 -6.6941 0.7058 -0.6694 -0.2318
-4.5547 4.9003 0.5471 -0.8907 0.3144 -0.3282
4.5218 -4.1815 2.2883 0.8702 -0.0216 0.4923
-4.9996 -2.4665 5.1407 -0.8802 -0.1630 0.4457
1.1969 6.0243 3.4385 0.1296 0.9873 -0.0919
-1.8953 7.4059 1.5980 -0.4451 0.8201 -0.3597
-3.4035 6.7252 0.0610 -0.7061 0.5421 -0.4555
-2.8694 6.3098 -4.9675 -0.5952 0.1437 -0.7906
2.3151 -3.1985 7.8689 0.4481 0.3848 0.8069
0.3762 2.3831 8.0136 0.0221 0.8928 0.4500
-5.1466 -2.3272 3.6583 -0.9061 -0.2694 0.3262
-2.0394 -7.3044 5.9180 -0.2811 -0.4610 0.8417
